data_7231486
loop_
_publ_author_name
'Yu, Binhong'
'Liu, Danyang'
'Wang, Yi'
'Zhang, Ting'
'Zhang, Yu-Mo'
'Li, Minjie'
'Zhang, Sean Xiao-An'

_publ_section_title
;
 Strong and insusceptible photo-emissions from an intramolecular weak
 hydrogen bond strengthened twisted fluorophore.
;
_journal_issue 37
_journal_name_full 'Physical chemistry chemical physics : PCCP'
_journal_page_first 23851
_journal_page_last 23855
_journal_paper_doi 10.1039/c8cp04242j
_journal_volume 20
_journal_year 2018
_chemical_formula_sum 'C36 H30'
_chemical_formula_weight 462.60
_space_group_crystal_system monoclinic
_space_group_IT_number 14
_space_group_name_Hall '-P 2yn'
_space_group_name_H-M_alt 'P 1 21/n 1'
_symmetry_space_group_name_Hall '-P 2yn'
_symmetry_space_group_name_H-M 'P 1 21/n 1'
_atom_sites_solution_hydrogens geom
_audit_creation_method SHELXL-2014/7
_audit_update_record
;
2018-06-15 deposited with the CCDC.
2018-09-03 downloaded from the CCDC.
;
_cell_angle_alpha 90
_cell_angle_beta 90.015(2)
_cell_angle_gamma 90
_cell_formula_units_Z 2
_cell_length_a 9.0240(7)
_cell_length_b 8.3079(6)
_cell_length_c 17.6624(13)
_cell_measurement_reflns_used 1276
_cell_measurement_temperature 296(2)
_cell_measurement_theta_max 21.00
_cell_measurement_theta_min 2.53
_cell_volume 1324.16(17)
_computing_structure_refinement 'SHELXL-2014/7 (Sheldrick, 2014)'
_diffrn_ambient_temperature 296(2)
_diffrn_measured_fraction_theta_full 1.000
_diffrn_measured_fraction_theta_max 0.999
_diffrn_measurement_device_type CCD
_diffrn_radiation_type MoK\a
_diffrn_radiation_wavelength 0.71073
_diffrn_reflns_av_R_equivalents 0.0353
_diffrn_reflns_av_unetI/netI 0.0349
_diffrn_reflns_Laue_measured_fraction_full 1.000
_diffrn_reflns_Laue_measured_fraction_max 0.999
_diffrn_reflns_limit_h_max 10
_diffrn_reflns_limit_h_min -10
_diffrn_reflns_limit_k_max 9
_diffrn_reflns_limit_k_min -9
_diffrn_reflns_limit_l_max 17
_diffrn_reflns_limit_l_min -21
_diffrn_reflns_number 8532
_diffrn_reflns_point_group_measured_fraction_full 1.000
_diffrn_reflns_point_group_measured_fraction_max 0.999
_diffrn_reflns_theta_full 25.242
_diffrn_reflns_theta_max 25.311
_diffrn_reflns_theta_min 2.306
_exptl_absorpt_coefficient_mu 0.065
_exptl_absorpt_correction_type multi-scan
_exptl_absorpt_process_details sadabs
_exptl_crystal_colour colorless
_exptl_crystal_density_diffrn 1.160
_exptl_crystal_description Block
_exptl_crystal_F_000 492
_exptl_crystal_size_max 0.220
_exptl_crystal_size_mid 0.200
_exptl_crystal_size_min 0.180
_exptl_transmission_factor_max 0.864
_exptl_transmission_factor_min 0.864
_refine_diff_density_max 0.141
_refine_diff_density_min -0.197
_refine_diff_density_rms 0.046
_refine_ls_extinction_method none
_refine_ls_goodness_of_fit_ref 1.043
_refine_ls_hydrogen_treatment constr
_refine_ls_matrix_type full
_refine_ls_number_parameters 164
_refine_ls_number_reflns 2403
_refine_ls_number_restraints 0
_refine_ls_restrained_S_all 1.043
_refine_ls_R_factor_all 0.0748
_refine_ls_R_factor_gt 0.0508
_refine_ls_shift/su_max 0.000
_refine_ls_shift/su_mean 0.000
_refine_ls_structure_factor_coef Fsqd
_refine_ls_weighting_details 'w=1/[\s^2^(Fo^2^)+(0.0781P)^2^+0.0186P] where P=(Fo^2^+2Fc^2^)/3'
_refine_ls_weighting_scheme calc
_refine_ls_wR_factor_gt 0.1276
_refine_ls_wR_factor_ref 0.1466
_reflns_Friedel_coverage 0.000
_reflns_number_gt 1666
_reflns_number_total 2403
_reflns_threshold_expression 'I > 2\s(I)'
_cod_data_source_file c8cp04242j2.cif
_cod_data_source_block 1
_cod_depositor_comments 'Adding full bibliography for 7231483--7231487.cif.'
_cod_database_code 7231486
_publcif_datablock.id {081bb5ed-7f30-4218-ab0e-8b3a660aca27}

_shelx_shelxl_version_number 2014/7
_shelx_space_group_comment
;
The symmetry employed for this shelxl refinement is uniquely defined
by the following loop, which should always be used as a source of
symmetry information in preference to the above space-group names.
They are only intended as comments.
;
_shelx_estimated_absorpt_t_min 0.986
_shelx_estimated_absorpt_t_max 0.988
_publcif_funding_html
;
;

loop_
_space_group_symop_operation_xyz
'x, y, z'
'-x+1/2, y+1/2, -z+1/2'
'-x, -y, -z'
'x-1/2, -y-1/2, z-1/2'

loop_
_atom_site_label
_atom_site_type_symbol
_atom_site_fract_x
_atom_site_fract_y
_atom_site_fract_z
_atom_site_U_iso_or_equiv
_atom_site_adp_type
_atom_site_occupancy
_atom_site_site_symmetry_order
_atom_site_calc_flag
_atom_site_refinement_flags_posn
_atom_site_refinement_flags_adp
C1 C 0.7998(2) 0.1301(3) 0.20164(11) 0.0627(5) Uani 1 1 d . .
H1 H 0.7625 0.0502 0.2332 0.075 Uiso 1 1 calc R U
C2 C 0.7361(3) 0.1548(4) 0.13150(14) 0.0839(8) Uani 1 1 d . .
H2 H 0.6556 0.0925 0.1166 0.101 Uiso 1 1 calc R U
C3 C 0.7904(3) 0.2703(4) 0.08382(14) 0.0946(9) Uani 1 1 d . .
H3 H 0.7479 0.2859 0.0364 0.113 Uiso 1 1 calc R U
C4 C 0.9078(3) 0.3624(3) 0.10649(12) 0.0835(8) Uani 1 1 d . .
H4 H 0.9446 0.4414 0.0743 0.100 Uiso 1 1 calc R U
C5 C 0.9728(2) 0.3399(2) 0.17670(10) 0.0608(5) Uani 1 1 d . .
H5 H 1.0529 0.4034 0.1910 0.073 Uiso 1 1 calc R U
C6 C 0.91919(19) 0.2232(2) 0.22588(9) 0.0465(4) Uani 1 1 d . .
C7 C 0.98775(18) 0.19614(19) 0.30150(9) 0.0437(4) Uani 1 1 d . .
C8 C 1.14793(18) 0.2345(2) 0.31055(9) 0.0449(4) Uani 1 1 d . .
C9 C 1.2511(2) 0.1882(2) 0.25631(12) 0.0595(5) Uani 1 1 d . .
H9 H 1.2200 0.1316 0.2137 0.071 Uiso 1 1 calc R U
C10 C 1.3991(2) 0.2252(3) 0.26506(16) 0.0802(7) Uani 1 1 d . .
H10 H 1.4668 0.1941 0.2282 0.096 Uiso 1 1 calc R U
C11 C 1.4472(3) 0.3072(3) 0.32747(19) 0.0873(8) Uani 1 1 d . .
H11 H 1.5473 0.3306 0.3332 0.105 Uiso 1 1 calc R U
C12 C 1.3477(3) 0.3548(3) 0.38150(15) 0.0799(7) Uani 1 1 d . .
H12 H 1.3803 0.4105 0.4240 0.096 Uiso 1 1 calc R U
C13 C 1.1989(2) 0.3201(2) 0.37289(11) 0.0601(5) Uani 1 1 d . .
H13 H 1.1318 0.3546 0.4094 0.072 Uiso 1 1 calc R U
C14 C 0.90646(19) 0.1399(2) 0.35887(9) 0.0524(5) Uani 1 1 d . .
H14 H 0.8044 0.1414 0.3516 0.063 Uiso 1 1 calc R U
C15 C 0.95757(18) 0.0756(2) 0.43241(9) 0.0475(5) Uani 1 1 d . .
C16 C 0.88734(18) 0.1175(2) 0.50038(9) 0.0496(5) Uani 1 1 d . .
C17 C 0.7699(2) 0.2453(3) 0.50256(12) 0.0733(6) Uani 1 1 d . .
H17A H 0.7410 0.2643 0.5541 0.110 Uiso 1 1 calc R U
H17B H 0.6854 0.2104 0.4739 0.110 Uiso 1 1 calc R U
H17C H 0.8083 0.3429 0.4811 0.110 Uiso 1 1 calc R U
C18 C 0.93219(19) 0.0417(2) 0.56593(9) 0.0513(5) Uani 1 1 d . .
H18 H 0.8866 0.0702 0.6112 0.062 Uiso 1 1 calc R U

loop_
_atom_site_aniso_label
_atom_site_aniso_U_11
_atom_site_aniso_U_22
_atom_site_aniso_U_33
_atom_site_aniso_U_23
_atom_site_aniso_U_13
_atom_site_aniso_U_12
C1 0.0518(11) 0.0776(13) 0.0587(13) -0.0113(10) -0.0074(10) 0.0095(10)
C2 0.0658(15) 0.119(2) 0.0665(16) -0.0316(15) -0.0232(12) 0.0314(14)
C3 0.103(2) 0.137(2) 0.0442(13) -0.0150(15) -0.0192(14) 0.0627(19)
C4 0.108(2) 0.0984(18) 0.0445(13) 0.0153(12) 0.0040(13) 0.0427(15)
C5 0.0731(13) 0.0674(12) 0.0420(11) 0.0065(9) 0.0014(9) 0.0176(10)
C6 0.0470(10) 0.0554(10) 0.0370(9) -0.0010(8) 0.0005(8) 0.0134(8)
C7 0.0435(9) 0.0492(9) 0.0384(9) 0.0021(7) 0.0005(7) 0.0031(7)
C8 0.0470(10) 0.0467(9) 0.0411(10) 0.0095(8) -0.0018(8) 0.0000(7)
C9 0.0524(12) 0.0639(12) 0.0623(12) 0.0067(10) 0.0063(10) 0.0041(9)
C10 0.0503(13) 0.0857(16) 0.105(2) 0.0262(14) 0.0148(13) 0.0071(11)
C11 0.0537(14) 0.0814(16) 0.127(2) 0.0412(16) -0.0184(15) -0.0169(12)
C12 0.0826(16) 0.0745(14) 0.0826(16) 0.0191(12) -0.0335(14) -0.0240(12)
C13 0.0679(13) 0.0635(12) 0.0490(11) 0.0075(9) -0.0097(9) -0.0094(9)
C14 0.0413(10) 0.0727(12) 0.0433(10) 0.0071(9) 0.0000(8) 0.0005(8)
C15 0.0429(10) 0.0600(11) 0.0396(10) 0.0065(8) 0.0013(8) -0.0053(8)
C16 0.0458(10) 0.0608(11) 0.0423(10) 0.0056(8) 0.0050(8) -0.0005(8)
C17 0.0749(14) 0.0847(14) 0.0604(13) 0.0114(11) 0.0129(11) 0.0218(11)
C18 0.0499(10) 0.0651(11) 0.0390(10) 0.0038(8) 0.0077(8) -0.0028(9)

loop_
_atom_type_symbol
_atom_type_description
_atom_type_scat_dispersion_real
_atom_type_scat_dispersion_imag
_atom_type_scat_source
C C 0.0033 0.0016 'International Tables Vol C Tables 4.2.6.8 and 6.1.1.4'
H H 0.0000 0.0000 'International Tables Vol C Tables 4.2.6.8 and 6.1.1.4'

loop_
_geom_angle_atom_site_label_1
_geom_angle_atom_site_label_2
_geom_angle_atom_site_label_3
_geom_angle
_geom_angle_site_symmetry_1
_geom_angle_site_symmetry_3
C2 C1 C6 121.0(2) . .
C3 C2 C1 120.5(2) . .
C4 C3 C2 119.4(2) . .
C3 C4 C5 121.0(2) . .
C4 C5 C6 120.5(2) . .
C5 C6 C1 117.68(18) . .
C5 C6 C7 121.46(17) . .
C1 C6 C7 120.86(16) . .
C14 C7 C8 121.80(15) . .
C14 C7 C6 120.35(15) . .
C8 C7 C6 117.85(14) . .
C9 C8 C13 117.81(17) . .
C9 C8 C7 121.13(16) . .
C13 C8 C7 121.05(16) . .
C10 C9 C8 120.6(2) . .
C11 C10 C9 120.6(2) . .
C10 C11 C12 119.9(2) . .
C11 C12 C13 120.1(2) . .
C12 C13 C8 121.0(2) . .
C7 C14 C15 128.45(16) . .
C18 C15 C16 118.61(16) 3_756 .
C18 C15 C14 119.61(15) 3_756 .
C16 C15 C14 121.45(16) . .
C18 C16 C15 118.23(16) . .
C18 C16 C17 120.59(16) . .
C15 C16 C17 121.16(16) . .
C16 C18 C15 123.16(15) . 3_756

loop_
_geom_bond_atom_site_label_1
_geom_bond_atom_site_label_2
_geom_bond_distance
_geom_bond_site_symmetry_2
C1 C2 1.381(3) .
C1 C6 1.394(3) .
C2 C3 1.367(4) .
C3 C4 1.367(4) .
C4 C5 1.384(3) .
C5 C6 1.389(3) .
C6 C7 1.489(2) .
C7 C14 1.336(2) .
C7 C8 1.489(2) .
C8 C9 1.390(2) .
C8 C13 1.389(3) .
C9 C10 1.379(3) .
C10 C11 1.366(3) .
C11 C12 1.369(4) .
C12 C13 1.382(3) .
C14 C15 1.478(2) .
C15 C18 1.393(2) 3_756
C15 C16 1.402(2) .
C16 C18 1.379(2) .
C16 C17 1.500(3) .
C18 C15 1.393(2) 3_756

loop_
_geom_torsion_atom_site_label_1
_geom_torsion_atom_site_label_2
_geom_torsion_atom_site_label_3
_geom_torsion_atom_site_label_4
_geom_torsion
_geom_torsion_site_symmetry_1
_geom_torsion_site_symmetry_4
C6 C1 C2 C3 0.9(3) . .
C1 C2 C3 C4 -0.6(3) . .
C2 C3 C4 C5 0.4(3) . .
C3 C4 C5 C6 -0.3(3) . .
C4 C5 C6 C1 0.5(3) . .
C4 C5 C6 C7 179.65(16) . .
C2 C1 C6 C5 -0.8(3) . .
C2 C1 C6 C7 -179.93(16) . .
C5 C6 C7 C14 151.44(17) . .
C1 C6 C7 C14 -29.5(2) . .
C5 C6 C7 C8 -28.3(2) . .
C1 C6 C7 C8 150.83(16) . .
C14 C7 C8 C9 135.79(19) . .
C6 C7 C8 C9 -44.5(2) . .
C14 C7 C8 C13 -45.3(2) . .
C6 C7 C8 C13 134.42(17) . .
C13 C8 C9 C10 0.6(3) . .
C7 C8 C9 C10 179.61(17) . .
C8 C9 C10 C11 0.5(3) . .
C9 C10 C11 C12 -0.8(3) . .
C10 C11 C12 C13 -0.1(3) . .
C11 C12 C13 C8 1.2(3) . .
C9 C8 C13 C12 -1.4(3) . .
C7 C8 C13 C12 179.58(17) . .
C8 C7 C14 C15 -13.5(3) . .
C6 C7 C14 C15 166.86(17) . .
C7 C14 C15 C18 -49.9(3) . 3_756
C7 C14 C15 C16 136.8(2) . .
C18 C15 C16 C18 0.7(3) 3_756 .
C14 C15 C16 C18 174.15(16) . .
C18 C15 C16 C17 178.76(17) 3_756 .
C14 C15 C16 C17 -7.8(3) . .
C15 C16 C18 C15 -0.8(3) . 3_756
C17 C16 C18 C15 -178.80(17) . 3_756

loop_
_publcif_info_exptl_table_extra_item
sin_theta_over_lambda_max
